data_4317332
loop_
_publ_author_name
'Salvador Eslava'
'Mary McPartlin'
'Richard I. Thomson'
'Jeremy M. Rawson'
'Dominic S. Wright'

_publ_contact_author_address
;
 University of Cambridge
 Department of Chemistry   
 Lensfield Road
 Cambridge
 CB2 1EW
 England   
;
_publ_contact_author_email se296@cam.ac.uk
_publ_contact_author_name 'S. Eslava'
_publ_contact_author_phone 00441223763122
_publ_section_title
;
 Single-Source Materials for Metal-Doped Titanium Oxide: Syntheses,
 Structures, and Properties of a Series of Heterometallic Transition-Metal
 Titanium Oxo Cages
;
_journal_name_full 'Inorganic Chemistry'
_journal_page_first 11532
_journal_page_last 11540
_journal_paper_doi 10.1021/ic101687m
_journal_volume 49
_journal_year 2010
_chemical_formula_moiety 'C30 H75 Cl O16 Ti4 Zn'
_chemical_formula_sum 'C30 H75 Cl O16 Ti4 Zn'
_chemical_formula_weight 984.32
_chemical_name_systematic
; 
 ? 
;
_space_group_IT_number 9
_symmetry_cell_setting monoclinic
_symmetry_space_group_name_Hall 'C -2yc'
_symmetry_space_group_name_H-M 'C 1 c 1'
_atom_sites_solution_hydrogens geom
_atom_sites_solution_primary direct
_atom_sites_solution_secondary difmap
_audit_creation_method SHELXL-97
_cell_angle_alpha 90.00
_cell_angle_beta 118.842(1)
_cell_angle_gamma 90.00
_cell_formula_units_Z 4
_cell_length_a 21.9921(4)
_cell_length_b 10.8819(2)
_cell_length_c 22.4773(5)
_cell_measurement_reflns_used 11027
_cell_measurement_temperature 180(2)
_cell_measurement_theta_max 27.88
_cell_measurement_theta_min 1.00
_cell_volume 4711.91(17)
_computing_cell_refinement 'HKL Scalepack (Otwinowski & Minor 1997)'
_computing_data_collection 'Collect (Nonius B.V. 1998)'
_computing_data_reduction
;
 HKL Denzo and Scalepack (Otwinowski & Minor 1997)
;
_computing_publication_material 'SHELXL-97 (Sheldrick 1997)'
_computing_structure_refinement 'SHELXL-97 (Sheldrick 1997)'
_computing_structure_solution 'SIR-92 (Altomare et al. 1994)'
_diffrn_ambient_temperature 180(2)
_diffrn_measured_fraction_theta_full 0.483
_diffrn_measured_fraction_theta_max 0.483
_diffrn_measurement_device_type 'Nonius Kappa CCD'
_diffrn_measurement_method 'Thin slice \w and \f scans'
_diffrn_radiation_source 'fine-focus sealed tube'
_diffrn_radiation_type MoK\a
_diffrn_radiation_wavelength 0.71073
_diffrn_reflns_av_R_equivalents 0.0323
_diffrn_reflns_av_sigmaI/netI 0.0379
_diffrn_reflns_limit_h_max 10
_diffrn_reflns_limit_h_min -10
_diffrn_reflns_limit_k_max 14
_diffrn_reflns_limit_k_min -12
_diffrn_reflns_limit_l_max 20
_diffrn_reflns_limit_l_min -29
_diffrn_reflns_number 8576
_diffrn_reflns_theta_full 27.86
_diffrn_reflns_theta_max 27.86
_diffrn_reflns_theta_min 3.60
_exptl_absorpt_coefficient_mu 1.264
_exptl_absorpt_correction_T_max 0.917
_exptl_absorpt_correction_T_min 0.860
_exptl_absorpt_correction_type multi-scan
_exptl_absorpt_process_details
;
multi-scan from symmetry-related measurements 
 Sortav (Blessing 1995)
;
_exptl_crystal_colour colourless
_exptl_crystal_density_diffrn 1.388
_exptl_crystal_density_method 'not measured'
_exptl_crystal_description block
_exptl_crystal_F_000 2072
_exptl_crystal_size_max 0.16
_exptl_crystal_size_mid 0.12
_exptl_crystal_size_min 0.07
_refine_diff_density_max 0.504
_refine_diff_density_min -0.609
_refine_diff_density_rms 0.084
_refine_ls_abs_structure_details 'Flack H D (1983), Acta Cryst. A39, 876-881'
_refine_ls_extinction_method none
_refine_ls_goodness_of_fit_ref 1.150
_refine_ls_hydrogen_treatment constr
_refine_ls_matrix_type full
_refine_ls_number_parameters 225
_refine_ls_number_reflns 2707
_refine_ls_number_restraints 38
_refine_ls_restrained_S_all 1.142
_refine_ls_R_factor_all 0.0788
_refine_ls_R_factor_gt 0.0674
_refine_ls_shift/su_max 0.004
_refine_ls_shift/su_mean 0.000
_refine_ls_structure_factor_coef Fsqd
_refine_ls_weighting_details 'calc w=1/[\s^2^(Fo^2^)+(0.1429P)^2^+3.4092P] where P=(Fo^2^+2Fc^2^)/3'
_refine_ls_weighting_scheme calc
_refine_ls_wR_factor_gt 0.2041
_refine_ls_wR_factor_ref 0.2111
_reflns_number_gt 2175
_reflns_number_total 2707
_reflns_threshold_expression >2sigma(I)
_cod_data_source_file ic101687m_si_001_4.cif
_cod_data_source_block 3
_cod_original_cell_volume 4711.90(16)
_cod_database_code 4317332

loop_
_symmetry_equiv_pos_as_xyz
'x, y, z'
'x, -y, z+1/2'
'x+1/2, y+1/2, z'
'x+1/2, -y+1/2, z+1/2'

loop_
_atom_site_label
_atom_site_type_symbol
_atom_site_fract_x
_atom_site_fract_y
_atom_site_fract_z
_atom_site_U_iso_or_equiv
_atom_site_adp_type
_atom_site_occupancy
_atom_site_symmetry_multiplicity
_atom_site_calc_flag
_atom_site_refinement_flags
_atom_site_disorder_assembly
_atom_site_disorder_group
Cl1 Cl 0.9712(4) 1.7650(3) 1.0097(3) 0.086(2) Uani 1 1 d . . .
Ti1 Ti 1.1669(2) 1.4872(2) 1.00111(13) 0.0475(13) Uani 1 1 d . . .
Ti2 Ti 0.9928(2) 1.5003(2) 0.82034(13) 0.0476(13) Uani 1 1 d . A .
Ti3 Ti 1.0286(2) 1.31928(15) 0.94672(13) 0.0384(13) Uani 1 1 d . A .
Ti4 Ti 1.1225(2) 1.32002(18) 0.87042(14) 0.0495(14) Uani 1 1 d . A .
Zn1 Zn 1.01285(17) 1.61634(10) 0.97269(11) 0.0520(10) Uani 1 1 d . A .
O1 O 1.0759(6) 1.4429(6) 0.9098(4) 0.032(3) Uani 1 1 d . . .
O11 O 1.1991(7) 1.5993(7) 0.9654(4) 0.0563(6) Uiso 1 1 d D . .
O12 O 1.2429(7) 1.4790(7) 1.0856(4) 0.0563(6) Uiso 1 1 d D . .
O13 O 1.1158(7) 1.3549(8) 1.0300(4) 0.0563(6) Uiso 1 1 d D . .
O21 O 0.9101(7) 1.5011(7) 0.7453(4) 0.0563(6) Uiso 1 1 d D . .
O22 O 1.0330(7) 1.6092(8) 0.7910(4) 0.0563(6) Uiso 1 1 d D . .
O23 O 0.9525(6) 1.3576(8) 0.8571(4) 0.0563(6) Uiso 1 1 d D . .
O31 O 0.9923(6) 1.1969(8) 0.9712(4) 0.0563(6) Uiso 1 1 d D . .
O41 O 1.2007(6) 1.3435(7) 0.9669(4) 0.0563(6) Uiso 1 1 d D . .
O42 O 1.0323(7) 1.3558(8) 0.7913(4) 0.0563(6) Uiso 1 1 d D . .
O43 O 1.0728(8) 1.2060(7) 0.9097(5) 0.0563(6) Uiso 1 1 d D . .
O44 O 1.1674(7) 1.4230(8) 0.8407(4) 0.0563(6) Uiso 1 1 d D . .
O45 O 1.1484(7) 1.1790(7) 0.8458(5) 0.0563(6) Uiso 1 1 d D . .
O51 O 1.1138(7) 1.6143(7) 1.0213(4) 0.0563(6) Uiso 1 1 d D . .
O52 O 0.9765(7) 1.6253(7) 0.8748(4) 0.0563(6) Uiso 1 1 d D . .
O53 O 0.9885(8) 1.4467(8) 0.9821(4) 0.0563(6) Uiso 1 1 d D . .
C41 C 1.2391(12) 1.2438(13) 1.0111(8) 0.0804(13) Uiso 1 1 d D . .
H41A H 1.2133 1.1657 0.9941 0.097 Uiso 1 1 calc R . .
H41B H 1.2462 1.2588 1.0575 0.097 Uiso 1 1 calc R . .
C42 C 1.0225(12) 1.3363(13) 0.7241(6) 0.0804(13) Uiso 1 1 d D B .
H42A H 1.0684 1.3289 0.7262 0.097 Uiso 1 1 calc R . .
H42B H 0.9984 1.4082 0.6954 0.097 Uiso 1 1 calc R . .
C43 C 1.048(2) 1.0833(13) 0.8884(14) 0.0804(13) Uiso 0.52(2) 1 d PD A 1
H43A H 1.0487 1.0653 0.8456 0.097 Uiso 0.52(2) 1 calc PR A 1
H43B H 0.9990 1.0780 0.8789 0.097 Uiso 0.52(2) 1 calc PR A 1
C43' C 1.094(2) 1.0816(14) 0.9305(16) 0.0804(13) Uiso 0.48(2) 1 d PD A 2
H43C H 1.0949 1.0628 0.9740 0.097 Uiso 0.48(2) 1 calc PR A 2
H43D H 1.1404 1.0649 0.9352 0.097 Uiso 0.48(2) 1 calc PR A 2
C44 C 1.2394(8) 1.4518(15) 0.8661(7) 0.0804(13) Uiso 1 1 d D A .
H44A H 1.2679 1.3761 0.8779 0.097 Uiso 1 1 calc R . .
H44B H 1.2570 1.5052 0.9067 0.097 Uiso 1 1 calc R . .
C45 C 1.1893(9) 1.1501(13) 0.8135(8) 0.0804(13) Uiso 1 1 d D A .
H45A H 1.2387 1.1451 0.8488 0.097 Uiso 1 1 calc R . .
H45B H 1.1849 1.2183 0.7825 0.097 Uiso 1 1 calc R . .
C11 C 1.1798(10) 1.7082(11) 0.9247(7) 0.0804(13) Uiso 1 1 d D . .
H11A H 1.1411 1.7503 0.9271 0.097 Uiso 1 1 calc R . .
H11B H 1.1645 1.6872 0.8767 0.097 Uiso 1 1 calc R . .
C12 C 1.3122(8) 1.5269(16) 1.1148(6) 0.0804(13) Uiso 1 1 d D . .
H12A H 1.3109 1.6126 1.0994 0.097 Uiso 1 1 calc R . .
H12B H 1.3398 1.4772 1.0996 0.097 Uiso 1 1 calc R . .
C13 C 1.1244(12) 1.3449(13) 1.0972(6) 0.0804(13) Uiso 1 1 d D . .
H13A H 1.0790 1.3549 1.0958 0.097 Uiso 1 1 calc R . .
H13B H 1.1560 1.4103 1.1265 0.097 Uiso 1 1 calc R . .
C21 C 0.8692(14) 1.567(2) 0.6832(8) 0.0804(13) Uiso 0.68(2) 1 d PD B 1
H21A H 0.8914 1.5552 0.6543 0.097 Uiso 0.68(2) 1 calc PR B 1
H21B H 0.8729 1.6554 0.6946 0.097 Uiso 0.68(2) 1 calc PR B 1
C21' C 0.868(3) 1.470(5) 0.6750(9) 0.0804(13) Uiso 0.32(2) 1 d PD B 2
H21C H 0.8504 1.3850 0.6698 0.097 Uiso 0.32(2) 1 calc PR B 2
H21D H 0.8952 1.4779 0.6504 0.097 Uiso 0.32(2) 1 calc PR B 2
C22 C 1.0470(11) 1.6576(12) 0.7395(8) 0.0804(13) Uiso 1 1 d D B .
H22A H 1.0163 1.6166 0.6958 0.097 Uiso 1 1 calc R . .
H22B H 1.0956 1.6391 0.7516 0.097 Uiso 1 1 calc R . .
C23 C 0.8986(9) 1.2738(14) 0.8144(8) 0.0804(13) Uiso 1 1 d D B .
H23A H 0.9075 1.1923 0.8367 0.097 Uiso 1 1 calc R . .
H23B H 0.8989 1.2640 0.7708 0.097 Uiso 1 1 calc R . .
C31 C 0.957(2) 1.090(2) 0.9768(16) 0.0804(13) Uiso 0.60(4) 1 d PD B 1
H31A H 0.9798 1.0143 0.9724 0.097 Uiso 0.60(4) 1 calc PR B 1
H31B H 0.9082 1.0898 0.9405 0.097 Uiso 0.60(4) 1 calc PR B 1
C31' C 0.987(3) 1.088(3) 1.005(3) 0.0804(13) Uiso 0.40(4) 1 d PD B 2
H31C H 1.0299 1.0796 1.0488 0.097 Uiso 0.40(4) 1 calc PR B 2
H31D H 0.9839 1.0156 0.9766 0.097 Uiso 0.40(4) 1 calc PR B 2
C51 C 1.1516(11) 1.7147(12) 1.0647(6) 0.0804(13) Uiso 1 1 d D . .
H51A H 1.1271 1.7926 1.0443 0.097 Uiso 1 1 calc R . .
H51B H 1.1983 1.7189 1.0685 0.097 Uiso 1 1 calc R . .
C52 C 0.9328(10) 1.7273(13) 0.8387(8) 0.0804(13) Uiso 1 1 d D B .
H52A H 0.9330 1.7374 0.7950 0.097 Uiso 1 1 calc R . .
H52B H 0.9523 1.8031 0.8656 0.097 Uiso 1 1 calc R . .
C53 C 0.9216(10) 1.4343(17) 0.9776(7) 0.0804(13) Uiso 1 1 d D A .
H53A H 0.9014 1.3537 0.9573 0.097 Uiso 1 1 calc R . .
H53B H 0.8903 1.4992 0.9475 0.097 Uiso 1 1 calc R . .
C141 C 1.3070(12) 1.2364(15) 1.0122(8) 0.0804(13) Uiso 1 1 d D . .
H14A H 1.3356 1.1725 1.0442 0.121 Uiso 1 1 calc R . .
H14B H 1.3309 1.3158 1.0265 0.121 Uiso 1 1 calc R . .
H14C H 1.2995 1.2163 0.9667 0.121 Uiso 1 1 calc R . .
C142 C 0.9813(12) 1.2237(15) 0.6928(9) 0.0944(16) Uiso 1 1 d D . .
H14D H 0.9752 1.2138 0.6469 0.142 Uiso 1 1 calc R B .
H14E H 0.9358 1.2310 0.6904 0.142 Uiso 1 1 calc R . .
H14F H 1.0057 1.1520 0.7204 0.142 Uiso 1 1 calc R . .
C143 C 1.090(2) 0.989(3) 0.9398(17) 0.0944(16) Uiso 0.52(2) 1 d PD A 1
H14G H 1.0710 0.9073 0.9223 0.142 Uiso 0.52(2) 1 calc PR A 1
H14H H 1.0873 1.0042 0.9817 0.142 Uiso 0.52(2) 1 calc PR A 1
H14I H 1.1380 0.9938 0.9494 0.142 Uiso 0.52(2) 1 calc PR A 1
C243 C 1.039(2) 1.011(4) 0.8735(18) 0.0944(16) Uiso 0.48(2) 1 d PD A 2
H24A H 1.0481 0.9226 0.8821 0.142 Uiso 0.48(2) 1 calc PR A 2
H24B H 1.0387 1.0326 0.8311 0.142 Uiso 0.48(2) 1 calc PR A 2
H24C H 0.9937 1.0305 0.8697 0.142 Uiso 0.48(2) 1 calc PR A 2
C144 C 1.2406(13) 1.5170(17) 0.8087(9) 0.0944(16) Uiso 1 1 d D . .
H14J H 1.2887 1.5371 0.8209 0.142 Uiso 1 1 calc R A .
H14K H 1.2135 1.5929 0.7990 0.142 Uiso 1 1 calc R . .
H14L H 1.2205 1.4642 0.7684 0.142 Uiso 1 1 calc R . .
C145 C 1.1698(14) 1.0339(14) 0.7744(9) 0.0944(16) Uiso 1 1 d D . .
H14M H 1.2007 1.0199 0.7549 0.142 Uiso 1 1 calc R A .
H14N H 1.1217 1.0394 0.7377 0.142 Uiso 1 1 calc R . .
H14O H 1.1742 0.9655 0.8046 0.142 Uiso 1 1 calc R . .
C111 C 1.2418(10) 1.7894(16) 0.9518(9) 0.0944(16) Uiso 1 1 d D . .
H11C H 1.2308 1.8638 0.9239 0.142 Uiso 1 1 calc R . .
H11D H 1.2802 1.7458 0.9507 0.142 Uiso 1 1 calc R . .
H11E H 1.2554 1.8122 0.9988 0.142 Uiso 1 1 calc R . .
C112 C 1.3450(14) 1.5235(17) 1.1899(7) 0.0944(16) Uiso 1 1 d D . .
H11F H 1.3892 1.5682 1.2095 0.142 Uiso 1 1 calc R . .
H11G H 1.3535 1.4380 1.2054 0.142 Uiso 1 1 calc R . .
H11H H 1.3141 1.5623 1.2044 0.142 Uiso 1 1 calc R . .
C113 C 1.1540(13) 1.2223(14) 1.1252(9) 0.0944(16) Uiso 1 1 d D . .
H11I H 1.1600 1.2145 1.1712 0.142 Uiso 1 1 calc R . .
H11J H 1.1991 1.2133 1.1268 0.142 Uiso 1 1 calc R . .
H11K H 1.1224 1.1580 1.0962 0.142 Uiso 1 1 calc R . .
C121 C 0.7943(15) 1.538(3) 0.641(2) 0.0944(16) Uiso 0.68(2) 1 d PD B 1
H12C H 0.7747 1.5883 0.5996 0.142 Uiso 0.68(2) 1 calc PR B 1
H12D H 0.7699 1.5560 0.6666 0.142 Uiso 0.68(2) 1 calc PR B 1
H12E H 0.7888 1.4508 0.6285 0.142 Uiso 0.68(2) 1 calc PR B 1
C221 C 0.811(4) 1.560(6) 0.649(4) 0.0944(16) Uiso 0.32(2) 1 d PD B 2
H22C H 0.7763 1.5398 0.6027 0.142 Uiso 0.32(2) 1 calc PR B 2
H22D H 0.8289 1.6431 0.6507 0.142 Uiso 0.32(2) 1 calc PR B 2
H22E H 0.7884 1.5582 0.6783 0.142 Uiso 0.32(2) 1 calc PR B 2
C122 C 1.0357(14) 1.7923(13) 0.7313(10) 0.0944(16) Uiso 1 1 d D . .
H12F H 1.0445 1.8212 0.6948 0.142 Uiso 1 1 calc R B .
H12G H 1.0676 1.8336 0.7738 0.142 Uiso 1 1 calc R . .
H12H H 0.9877 1.8112 0.7198 0.142 Uiso 1 1 calc R . .
C123 C 0.8295(11) 1.3190(18) 0.8012(10) 0.0944(16) Uiso 1 1 d D . .
H12I H 0.7936 1.2606 0.7718 0.142 Uiso 1 1 calc R B .
H12J H 0.8205 1.3993 0.7787 0.142 Uiso 1 1 calc R . .
H12K H 0.8289 1.3270 0.8443 0.142 Uiso 1 1 calc R . .
C131 C 0.961(3) 1.094(3) 1.0446(14) 0.0944(16) Uiso 0.60(4) 1 d PD B 1
H13C H 0.9415 1.0184 1.0519 0.142 Uiso 0.60(4) 1 calc PR B 1
H13D H 0.9348 1.1649 1.0467 0.142 Uiso 0.60(4) 1 calc PR B 1
H13E H 1.0098 1.1018 1.0798 0.142 Uiso 0.60(4) 1 calc PR B 1
C231 C 0.926(3) 1.090(5) 1.016(3) 0.0944(16) Uiso 0.40(4) 1 d PD B 2
H23C H 0.9113 1.0051 1.0171 0.142 Uiso 0.40(4) 1 calc PR B 2
H23D H 0.8881 1.1351 0.9794 0.142 Uiso 0.40(4) 1 calc PR B 2
H23E H 0.9389 1.1297 1.0597 0.142 Uiso 0.40(4) 1 calc PR B 2
C151 C 1.1589(13) 1.7010(18) 1.1338(8) 0.0944(16) Uiso 1 1 d D . .
H15A H 1.1839 1.7719 1.1617 0.142 Uiso 1 1 calc R . .
H15B H 1.1847 1.6256 1.1548 0.142 Uiso 1 1 calc R . .
H15C H 1.1127 1.6963 1.1302 0.142 Uiso 1 1 calc R . .
C152 C 0.8601(12) 1.7119(18) 0.8249(9) 0.0944(16) Uiso 1 1 d D . .
H15D H 0.8329 1.7844 0.8009 0.142 Uiso 1 1 calc R B .
H15E H 0.8595 1.7026 0.8680 0.142 Uiso 1 1 calc R . .
H15F H 0.8400 1.6386 0.7969 0.142 Uiso 1 1 calc R . .
C153 C 0.9257(14) 1.4441(19) 1.0454(8) 0.0944(16) Uiso 1 1 d D . .
H15G H 0.8789 1.4392 1.0402 0.142 Uiso 1 1 calc R A .
H15H H 0.9469 1.5228 1.0662 0.142 Uiso 1 1 calc R . .
H15I H 0.9541 1.3766 1.0744 0.142 Uiso 1 1 calc R . .

loop_
_atom_site_aniso_label
_atom_site_aniso_U_11
_atom_site_aniso_U_22
_atom_site_aniso_U_33
_atom_site_aniso_U_23
_atom_site_aniso_U_13
_atom_site_aniso_U_12
Cl1 0.136(7) 0.0431(14) 0.133(3) -0.0033(17) 0.109(4) 0.005(2)
Ti1 0.041(4) 0.0575(12) 0.0431(10) -0.0041(8) 0.0195(14) -0.0101(14)
Ti2 0.050(4) 0.0543(11) 0.0386(10) 0.0077(8) 0.0219(13) 0.0044(14)
Ti3 0.044(3) 0.0353(8) 0.0433(9) 0.0003(7) 0.0271(12) 0.0014(12)
Ti4 0.056(4) 0.0433(10) 0.0591(13) -0.0042(8) 0.0362(15) -0.0007(13)
Zn1 0.074(2) 0.0363(5) 0.0649(8) -0.0024(6) 0.0489(9) -0.0004(9)
O1 0.028(9) 0.037(3) 0.041(3) -0.002(3) 0.023(4) 0.000(5)

loop_
_atom_type_symbol
_atom_type_description
_atom_type_scat_dispersion_real
_atom_type_scat_dispersion_imag
_atom_type_scat_source
C C 0.0033 0.0016 'International Tables Vol C Tables 4.2.6.8 and 6.1.1.4'
H H 0.0000 0.0000 'International Tables Vol C Tables 4.2.6.8 and 6.1.1.4'
O O 0.0106 0.0060 'International Tables Vol C Tables 4.2.6.8 and 6.1.1.4'
Cl Cl 0.1484 0.1585 'International Tables Vol C Tables 4.2.6.8 and 6.1.1.4'
Zn Zn 0.2839 1.4301 'International Tables Vol C Tables 4.2.6.8 and 6.1.1.4'
Ti Ti 0.2776 0.4457 'International Tables Vol C Tables 4.2.6.8 and 6.1.1.4'

loop_
_geom_angle_atom_site_label_1
_geom_angle_atom_site_label_2
_geom_angle_atom_site_label_3
_geom_angle
_geom_angle_site_symmetry_1
_geom_angle_site_symmetry_3
_geom_angle_publ_flag
O11 Ti1 O12 97.9(5) . . ?
O11 Ti1 O51 91.8(5) . . ?
O12 Ti1 O51 98.0(4) . . ?
O11 Ti1 O41 93.4(5) . . ?
O12 Ti1 O41 92.1(4) . . ?
O51 Ti1 O41 167.9(5) . . ?
O11 Ti1 O13 171.9(4) . . ?
O12 Ti1 O13 90.2(4) . . ?
O51 Ti1 O13 86.9(5) . . ?
O41 Ti1 O13 86.4(4) . . ?
O11 Ti1 O1 96.6(4) . . ?
O12 Ti1 O1 163.3(4) . . ?
O51 Ti1 O1 89.7(4) . . ?
O41 Ti1 O1 78.8(4) . . ?
O13 Ti1 O1 75.5(4) . . ?
O11 Ti1 Ti4 89.3(3) . . ?
O12 Ti1 Ti4 130.5(3) . . ?
O51 Ti1 Ti4 130.7(3) . . ?
O41 Ti1 Ti4 38.5(3) . . ?
O13 Ti1 Ti4 85.5(2) . . ?
O1 Ti1 Ti4 41.4(3) . . ?
O11 Ti1 Ti3 136.1(3) . . ?
O12 Ti1 Ti3 125.9(4) . . ?
O51 Ti1 Ti3 86.0(3) . . ?
O41 Ti1 Ti3 82.6(4) . . ?
O13 Ti1 Ti3 35.9(2) . . ?
O1 Ti1 Ti3 39.6(3) . . ?
Ti4 Ti1 Ti3 60.98(9) . . ?
O22 Ti2 O21 96.2(5) . . ?
O22 Ti2 O52 92.4(5) . . ?
O21 Ti2 O52 100.1(5) . . ?
O22 Ti2 O42 91.7(5) . . ?
O21 Ti2 O42 95.6(4) . . ?
O52 Ti2 O42 163.2(4) . . ?
O22 Ti2 O1 101.4(5) . . ?
O21 Ti2 O1 160.8(4) . . ?
O52 Ti2 O1 86.8(4) . . ?
O42 Ti2 O1 76.4(3) . . ?
O22 Ti2 O23 174.5(5) . . ?
O21 Ti2 O23 86.9(5) . . ?
O52 Ti2 O23 91.5(4) . . ?
O42 Ti2 O23 83.4(4) . . ?
O1 Ti2 O23 74.9(4) . . ?
O22 Ti2 Ti4 91.2(4) . . ?
O21 Ti2 Ti4 131.8(3) . . ?
O52 Ti2 Ti4 127.2(3) . . ?
O42 Ti2 Ti4 36.4(3) . . ?
O1 Ti2 Ti4 41.0(3) . . ?
O23 Ti2 Ti4 83.3(3) . . ?
O22 Ti2 Ti3 141.0(4) . . ?
O21 Ti2 Ti3 122.6(4) . . ?
O52 Ti2 Ti3 85.1(3) . . ?
O42 Ti2 Ti3 81.4(2) . . ?
O1 Ti2 Ti3 39.6(3) . . ?
O23 Ti2 Ti3 35.7(3) . . ?
Ti4 Ti2 Ti3 61.09(8) . . ?
O31 Ti3 O23 101.0(5) . . ?
O31 Ti3 O13 103.4(4) . . ?
O23 Ti3 O13 154.2(4) . . ?
O31 Ti3 O43 92.7(5) . . ?
O23 Ti3 O43 92.9(5) . . ?
O13 Ti3 O43 94.1(5) . . ?
O31 Ti3 O53 92.7(5) . . ?
O23 Ti3 O53 86.5(5) . . ?
O13 Ti3 O53 84.2(5) . . ?
O43 Ti3 O53 174.5(5) . . ?
O31 Ti3 O1 170.9(4) . . ?
O23 Ti3 O1 78.3(4) . . ?
O13 Ti3 O1 78.9(4) . . ?
O43 Ti3 O1 78.2(4) . . ?
O53 Ti3 O1 96.3(4) . . ?
O31 Ti3 Ti2 141.0(3) . . ?
O23 Ti3 Ti2 40.0(3) . . ?
O13 Ti3 Ti2 115.4(3) . . ?
O43 Ti3 Ti2 88.3(3) . . ?
O53 Ti3 Ti2 87.7(3) . . ?
O1 Ti3 Ti2 38.6(3) . . ?
O31 Ti3 Ti1 142.1(3) . . ?
O23 Ti3 Ti1 116.9(3) . . ?
O13 Ti3 Ti1 39.0(3) . . ?
O43 Ti3 Ti1 87.0(4) . . ?
O53 Ti3 Ti1 88.4(4) . . ?
O1 Ti3 Ti1 40.0(2) . . ?
Ti2 Ti3 Ti1 76.92(8) . . ?
O31 Ti3 Ti4 131.3(4) . . ?
O23 Ti3 Ti4 84.3(4) . . ?
O13 Ti3 Ti4 85.7(4) . . ?
O43 Ti3 Ti4 38.6(3) . . ?
O53 Ti3 Ti4 136.0(4) . . ?
O1 Ti3 Ti4 39.7(2) . . ?
Ti2 Ti3 Ti4 58.84(9) . . ?
Ti1 Ti3 Ti4 58.62(9) . . ?
O45 Ti4 O44 95.9(5) . . ?
O45 Ti4 O42 102.8(4) . . ?
O44 Ti4 O42 92.1(5) . . ?
O45 Ti4 O41 101.7(4) . . ?
O44 Ti4 O41 89.1(5) . . ?
O42 Ti4 O41 155.3(4) . . ?
O45 Ti4 O43 86.1(5) . . ?
O44 Ti4 O43 177.0(4) . . ?
O42 Ti4 O43 89.7(5) . . ?
O41 Ti4 O43 88.3(4) . . ?
O45 Ti4 O1 161.3(5) . . ?
O44 Ti4 O1 102.8(4) . . ?
O42 Ti4 O1 76.8(4) . . ?
O41 Ti4 O1 78.8(4) . . ?
O43 Ti4 O1 75.2(4) . . ?
O45 Ti4 Ti1 139.8(3) . . ?
O44 Ti4 Ti1 90.4(3) . . ?
O42 Ti4 Ti1 116.7(3) . . ?
O41 Ti4 Ti1 38.6(3) . . ?
O43 Ti4 Ti1 86.6(3) . . ?
O1 Ti4 Ti1 41.3(3) . . ?
O45 Ti4 Ti2 140.6(3) . . ?
O44 Ti4 Ti2 92.5(4) . . ?
O42 Ti4 Ti2 38.4(3) . . ?
O41 Ti4 Ti2 116.9(3) . . ?
O43 Ti4 Ti2 87.4(4) . . ?
O1 Ti4 Ti2 39.6(2) . . ?
Ti1 Ti4 Ti2 78.34(9) . . ?
O45 Ti4 Ti3 122.1(4) . . ?
O44 Ti4 Ti3 142.0(3) . . ?
O42 Ti4 Ti3 81.8(4) . . ?
O41 Ti4 Ti3 82.2(4) . . ?
O43 Ti4 Ti3 35.9(3) . . ?
O1 Ti4 Ti3 39.2(2) . . ?
Ti1 Ti4 Ti3 60.39(9) . . ?
Ti2 Ti4 Ti3 60.07(9) . . ?
O51 Zn1 O52 111.8(5) . . ?
O51 Zn1 O53 103.0(5) . . ?
O52 Zn1 O53 100.6(4) . . ?
O51 Zn1 Cl1 111.4(3) . . ?
O52 Zn1 Cl1 111.7(3) . . ?
O53 Zn1 Cl1 117.7(5) . . ?
Ti2 O1 Ti3 101.8(5) . . ?
Ti2 O1 Ti1 149.0(3) . . ?
Ti3 O1 Ti1 100.4(3) . . ?
Ti2 O1 Ti4 99.4(3) . . ?
Ti3 O1 Ti4 101.1(3) . . ?
Ti1 O1 Ti4 97.3(5) . . ?
C11 O11 Ti1 142.6(14) . . ?
C12 O12 Ti1 134.0(8) . . ?
C13 O13 Ti3 124.1(12) . . ?
C13 O13 Ti1 123.8(10) . . ?
Ti3 O13 Ti1 105.1(4) . . ?
C21' O21 C21 44(2) . . ?
C21' O21 Ti2 149(3) . . ?
C21 O21 Ti2 142.7(14) . . ?
C22 O22 Ti2 151.6(9) . . ?
C23 O23 Ti3 125.3(9) . . ?
C23 O23 Ti2 124.3(9) . . ?
Ti3 O23 Ti2 104.2(5) . . ?
C31' O31 C31 26(2) . . ?
C31' O31 Ti3 161(3) . . ?
C31 O31 Ti3 168.3(13) . . ?
C41 O41 Ti4 123.7(9) . . ?
C41 O41 Ti1 121.3(10) . . ?
Ti4 O41 Ti1 102.9(5) . . ?
C42 O42 Ti4 119.8(12) . . ?
C42 O42 Ti2 125.3(9) . . ?
Ti4 O42 Ti2 105.2(4) . . ?
C43 O43 C43' 40.8(16) . . ?
C43 O43 Ti3 122(2) . . ?
C43' O43 Ti3 127(2) . . ?
C43 O43 Ti4 127(2) . . ?
C43' O43 Ti4 123(2) . . ?
Ti3 O43 Ti4 105.5(4) . . ?
C44 O44 Ti4 132.8(8) . . ?
C45 O45 Ti4 134.8(9) . . ?
C51 O51 Zn1 120.3(12) . . ?
C51 O51 Ti1 118.1(13) . . ?
Zn1 O51 Ti1 120.9(4) . . ?
C52 O52 Zn1 118.4(10) . . ?
C52 O52 Ti2 117.0(9) . . ?
Zn1 O52 Ti2 124.6(4) . . ?
C53 O53 Zn1 113.9(10) . . ?
C53 O53 Ti3 122.7(9) . . ?
Zn1 O53 Ti3 114.5(8) . . ?
O41 C41 C141 107.6(17) . . ?
O41 C41 H41A 110.2 . . ?
C141 C41 H41A 110.2 . . ?
O41 C41 H41B 110.2 . . ?
C141 C41 H41B 110.2 . . ?
H41A C41 H41B 108.5 . . ?
O42 C42 C142 111.6(13) . . ?
O42 C42 H42A 109.3 . . ?
C142 C42 H42A 109.3 . . ?
O42 C42 H42B 109.3 . . ?
C142 C42 H42B 109.3 . . ?
H42A C42 H42B 108.0 . . ?
O43 C43 C143 113(2) . . ?
O43 C43 H43A 109.0 . . ?
C143 C43 H43A 109.0 . . ?
O43 C43 H43B 109.0 . . ?
C143 C43 H43B 109.0 . . ?
H43A C43 H43B 107.8 . . ?
O43 C43' C243 102(2) . . ?
O43 C43' H43C 111.4 . . ?
C243 C43' H43C 111.4 . . ?
O43 C43' H43D 111.4 . . ?
C243 C43' H43D 111.4 . . ?
H43C C43' H43D 109.3 . . ?
O44 C44 C144 103.8(15) . . ?
O44 C44 H44A 111.0 . . ?
C144 C44 H44A 111.0 . . ?
O44 C44 H44B 111.0 . . ?
C144 C44 H44B 111.0 . . ?
H44A C44 H44B 109.0 . . ?
O45 C45 C145 114.5(16) . . ?
O45 C45 H45A 108.6 . . ?
C145 C45 H45A 108.6 . . ?
O45 C45 H45B 108.6 . . ?
C145 C45 H45B 108.6 . . ?
H45A C45 H45B 107.6 . . ?
O11 C11 C111 107.5(13) . . ?
O11 C11 H11A 110.2 . . ?
C111 C11 H11A 110.2 . . ?
O11 C11 H11B 110.2 . . ?
C111 C11 H11B 110.2 . . ?
H11A C11 H11B 108.5 . . ?
O12 C12 C112 109.8(14) . . ?
O12 C12 H12A 109.7 . . ?
C112 C12 H12A 109.7 . . ?
O12 C12 H12B 109.7 . . ?
C112 C12 H12B 109.7 . . ?
H12A C12 H12B 108.2 . . ?
O13 C13 C113 108.9(12) . . ?
O13 C13 H13A 109.9 . . ?
C113 C13 H13A 109.9 . . ?
O13 C13 H13B 109.9 . . ?
C113 C13 H13B 109.9 . . ?
H13A C13 H13B 108.3 . . ?
O21 C21 C121 120(2) . . ?
O21 C21 H21A 107.4 . . ?
C121 C21 H21A 107.4 . . ?
O21 C21 H21B 107.4 . . ?
C121 C21 H21B 107.4 . . ?
H21A C21 H21B 106.9 . . ?
O21 C21' C221 104(4) . . ?
O21 C21' H21C 110.9 . . ?
C221 C21' H21C 110.9 . . ?
O21 C21' H21D 110.9 . . ?
C221 C21' H21D 110.9 . . ?
H21C C21' H21D 109.0 . . ?
O22 C22 C122 112.1(15) . . ?
O22 C22 H22A 109.2 . . ?
C122 C22 H22A 109.2 . . ?
O22 C22 H22B 109.2 . . ?
C122 C22 H22B 109.2 . . ?
H22A C22 H22B 107.9 . . ?
O23 C23 C123 111.0(16) . . ?
O23 C23 H23A 109.4 . . ?
C123 C23 H23A 109.4 . . ?
O23 C23 H23B 109.4 . . ?
C123 C23 H23B 109.4 . . ?
H23A C23 H23B 108.0 . . ?
O31 C31 C131 107(3) . . ?
O31 C31 H31A 110.3 . . ?
C131 C31 H31A 110.3 . . ?
O31 C31 H31B 110.3 . . ?
C131 C31 H31B 110.3 . . ?
H31A C31 H31B 108.5 . . ?
O31 C31' C231 113(4) . . ?
O31 C31' H31C 109.0 . . ?
C231 C31' H31C 109.0 . . ?
O31 C31' H31D 109.0 . . ?
C231 C31' H31D 109.0 . . ?
H31C C31' H31D 107.8 . . ?
O51 C51 C151 111.6(13) . . ?
O51 C51 H51A 109.3 . . ?
C151 C51 H51A 109.3 . . ?
O51 C51 H51B 109.3 . . ?
C151 C51 H51B 109.3 . . ?
H51A C51 H51B 108.0 . . ?
O52 C52 C152 113.0(17) . . ?
O52 C52 H52A 109.0 . . ?
C152 C52 H52A 109.0 . . ?
O52 C52 H52B 109.0 . . ?
C152 C52 H52B 109.0 . . ?
H52A C52 H52B 107.8 . . ?
O53 C53 C153 111.6(16) . . ?
O53 C53 H53A 109.3 . . ?
C153 C53 H53A 109.3 . . ?
O53 C53 H53B 109.3 . . ?
C153 C53 H53B 109.3 . . ?
H53A C53 H53B 108.0 . . ?
C41 C141 H14A 109.5 . . ?
C41 C141 H14B 109.5 . . ?
H14A C141 H14B 109.5 . . ?
C41 C141 H14C 109.5 . . ?
H14A C141 H14C 109.5 . . ?
H14B C141 H14C 109.5 . . ?
C42 C142 H14D 109.5 . . ?
C42 C142 H14E 109.5 . . ?
H14D C142 H14E 109.5 . . ?
C42 C142 H14F 109.5 . . ?
H14D C142 H14F 109.5 . . ?
H14E C142 H14F 109.5 . . ?
C43 C143 H14G 109.5 . . ?
C43 C143 H14H 109.5 . . ?
H14G C143 H14H 109.5 . . ?
C43 C143 H14I 109.5 . . ?
H14G C143 H14I 109.5 . . ?
H14H C143 H14I 109.5 . . ?
C43' C243 H24A 109.5 . . ?
C43' C243 H24B 109.5 . . ?
H24A C243 H24B 109.5 . . ?
C43' C243 H24C 109.5 . . ?
H24A C243 H24C 109.5 . . ?
H24B C243 H24C 109.5 . . ?
C44 C144 H14J 109.5 . . ?
C44 C144 H14K 109.5 . . ?
H14J C144 H14K 109.5 . . ?
C44 C144 H14L 109.5 . . ?
H14J C144 H14L 109.5 . . ?
H14K C144 H14L 109.5 . . ?
C45 C145 H14M 109.5 . . ?
C45 C145 H14N 109.5 . . ?
H14M C145 H14N 109.5 . . ?
C45 C145 H14O 109.5 . . ?
H14M C145 H14O 109.5 . . ?
H14N C145 H14O 109.5 . . ?
C11 C111 H11C 109.5 . . ?
C11 C111 H11D 109.5 . . ?
H11C C111 H11D 109.5 . . ?
C11 C111 H11E 109.5 . . ?
H11C C111 H11E 109.5 . . ?
H11D C111 H11E 109.5 . . ?
C12 C112 H11F 109.5 . . ?
C12 C112 H11G 109.5 . . ?
H11F C112 H11G 109.5 . . ?
C12 C112 H11H 109.5 . . ?
H11F C112 H11H 109.5 . . ?
H11G C112 H11H 109.5 . . ?
C13 C113 H11I 109.5 . . ?
C13 C113 H11J 109.5 . . ?
H11I C113 H11J 109.5 . . ?
C13 C113 H11K 109.5 . . ?
H11I C113 H11K 109.5 . . ?
H11J C113 H11K 109.5 . . ?
C21 C121 H12C 109.5 . . ?
C21 C121 H12D 109.5 . . ?
H12C C121 H12D 109.5 . . ?
C21 C121 H12E 109.5 . . ?
H12C C121 H12E 109.5 . . ?
H12D C121 H12E 109.5 . . ?
C21' C221 H22C 109.5 . . ?
C21' C221 H22D 109.5 . . ?
H22C C221 H22D 109.5 . . ?
C21' C221 H22E 109.5 . . ?
H22C C221 H22E 109.5 . . ?
H22D C221 H22E 109.5 . . ?
C22 C122 H12F 109.5 . . ?
C22 C122 H12G 109.5 . . ?
H12F C122 H12G 109.5 . . ?
C22 C122 H12H 109.5 . . ?
H12F C122 H12H 109.5 . . ?
H12G C122 H12H 109.5 . . ?
C23 C123 H12I 109.5 . . ?
C23 C123 H12J 109.5 . . ?
H12I C123 H12J 109.5 . . ?
C23 C123 H12K 109.5 . . ?
H12I C123 H12K 109.5 . . ?
H12J C123 H12K 109.5 . . ?
C31 C131 H13C 109.5 . . ?
C31 C131 H13D 109.5 . . ?
H13C C131 H13D 109.5 . . ?
C31 C131 H13E 109.5 . . ?
H13C C131 H13E 109.5 . . ?
H13D C131 H13E 109.5 . . ?
C31' C231 H23C 109.5 . . ?
C31' C231 H23D 109.5 . . ?
H23C C231 H23D 109.5 . . ?
C31' C231 H23E 109.5 . . ?
H23C C231 H23E 109.5 . . ?
H23D C231 H23E 109.5 . . ?
C51 C151 H15A 109.5 . . ?
C51 C151 H15B 109.5 . . ?
H15A C151 H15B 109.5 . . ?
C51 C151 H15C 109.5 . . ?
H15A C151 H15C 109.5 . . ?
H15B C151 H15C 109.5 . . ?
C52 C152 H15D 109.5 . . ?
C52 C152 H15E 109.5 . . ?
H15D C152 H15E 109.5 . . ?
C52 C152 H15F 109.5 . . ?
H15D C152 H15F 109.5 . . ?
H15E C152 H15F 109.5 . . ?
C53 C153 H15G 109.5 . . ?
C53 C153 H15H 109.5 . . ?
H15G C153 H15H 109.5 . . ?
C53 C153 H15I 109.5 . . ?
H15G C153 H15I 109.5 . . ?
H15H C153 H15I 109.5 . . ?

loop_
_geom_bond_atom_site_label_1
_geom_bond_atom_site_label_2
_geom_bond_distance
_geom_bond_site_symmetry_2
_geom_bond_publ_flag
Cl1 Zn1 2.210(5) . ?
Ti1 O11 1.783(12) . ?
Ti1 O12 1.829(10) . ?
Ti1 O51 1.999(12) . ?
Ti1 O41 2.035(11) . ?
Ti1 O13 2.112(12) . ?
Ti1 O1 2.118(9) . ?
Ti1 Ti4 3.182(3) . ?
Ti1 Ti3 3.240(4) . ?
Ti2 O22 1.785(11) . ?
Ti2 O21 1.786(11) . ?
Ti2 O52 1.976(10) . ?
Ti2 O42 2.049(10) . ?
Ti2 O1 2.056(9) . ?
Ti2 O23 2.142(11) . ?
Ti2 Ti4 3.186(4) . ?
Ti2 Ti3 3.227(3) . ?
Ti3 O31 1.770(10) . ?
Ti3 O23 1.943(9) . ?
Ti3 O13 1.968(10) . ?
Ti3 O43 1.984(12) . ?
Ti3 O53 2.002(12) . ?
Ti3 O1 2.101(10) . ?
Ti3 Ti4 3.259(4) . ?
Ti4 O45 1.814(10) . ?
Ti4 O44 1.821(13) . ?
Ti4 O42 1.961(11) . ?
Ti4 O41 2.033(9) . ?
Ti4 O43 2.109(13) . ?
Ti4 O1 2.121(10) . ?
Zn1 O51 1.944(13) . ?
Zn1 O52 1.947(9) . ?
Zn1 O53 1.961(10) . ?
O11 C11 1.431(7) . ?
O12 C12 1.435(8) . ?
O13 C13 1.432(7) . ?
O21 C21' 1.434(8) . ?
O21 C21 1.436(7) . ?
O22 C22 1.433(8) . ?
O23 C23 1.435(7) . ?
O31 C31' 1.435(8) . ?
O31 C31 1.436(8) . ?
O41 C41 1.438(7) . ?
O42 C42 1.435(7) . ?
O43 C43 1.435(8) . ?
O43 C43' 1.435(8) . ?
O44 C44 1.435(7) . ?
O45 C45 1.437(7) . ?
O51 C51 1.433(7) . ?
O52 C52 1.435(7) . ?
O53 C53 1.434(7) . ?
C41 C141 1.484(8) . ?
C41 H41A 0.9900 . ?
C41 H41B 0.9900 . ?
C42 C142 1.485(8) . ?
C42 H42A 0.9900 . ?
C42 H42B 0.9900 . ?
C43 C143 1.485(9) . ?
C43 H43A 0.9900 . ?
C43 H43B 0.9900 . ?
C43' C243 1.486(9) . ?
C43' H43C 0.9900 . ?
C43' H43D 0.9900 . ?
C44 C144 1.482(8) . ?
C44 H44A 0.9900 . ?
C44 H44B 0.9900 . ?
C45 C145 1.482(8) . ?
C45 H45A 0.9900 . ?
C45 H45B 0.9900 . ?
C11 C111 1.487(9) . ?
C11 H11A 0.9900 . ?
C11 H11B 0.9900 . ?
C12 C112 1.481(8) . ?
C12 H12A 0.9900 . ?
C12 H12B 0.9900 . ?
C13 C113 1.486(8) . ?
C13 H13A 0.9900 . ?
C13 H13B 0.9900 . ?
C21 C121 1.485(9) . ?
C21 H21A 0.9900 . ?
C21 H21B 0.9900 . ?
C21' C221 1.485(9) . ?
C21' H21C 0.9900 . ?
C21' H21D 0.9900 . ?
C22 C122 1.483(8) . ?
C22 H22A 0.9900 . ?
C22 H22B 0.9900 . ?
C23 C123 1.484(8) . ?
C23 H23A 0.9900 . ?
C23 H23B 0.9900 . ?
C31 C131 1.484(9) . ?
C31 H31A 0.9900 . ?
C31 H31B 0.9900 . ?
C31' C231 1.485(9) . ?
C31' H31C 0.9900 . ?
C31' H31D 0.9900 . ?
C51 C151 1.488(8) . ?
C51 H51A 0.9900 . ?
C51 H51B 0.9900 . ?
C52 C152 1.485(8) . ?
C52 H52A 0.9900 . ?
C52 H52B 0.9900 . ?
C53 C153 1.484(8) . ?
C53 H53A 0.9900 . ?
C53 H53B 0.9900 . ?
C141 H14A 0.9800 . ?
C141 H14B 0.9800 . ?
C141 H14C 0.9800 . ?
C142 H14D 0.9800 . ?
C142 H14E 0.9800 . ?
C142 H14F 0.9800 . ?
C143 H14G 0.9800 . ?
C143 H14H 0.9800 . ?
C143 H14I 0.9800 . ?
C243 H24A 0.9800 . ?
C243 H24B 0.9800 . ?
C243 H24C 0.9800 . ?
C144 H14J 0.9800 . ?
C144 H14K 0.9800 . ?
C144 H14L 0.9800 . ?
C145 H14M 0.9800 . ?
C145 H14N 0.9800 . ?
C145 H14O 0.9800 . ?
C111 H11C 0.9800 . ?
C111 H11D 0.9800 . ?
C111 H11E 0.9800 . ?
C112 H11F 0.9800 . ?
C112 H11G 0.9800 . ?
C112 H11H 0.9800 . ?
C113 H11I 0.9800 . ?
C113 H11J 0.9800 . ?
C113 H11K 0.9800 . ?
C121 H12C 0.9800 . ?
C121 H12D 0.9800 . ?
C121 H12E 0.9800 . ?
C221 H22C 0.9800 . ?
C221 H22D 0.9800 . ?
C221 H22E 0.9800 . ?
C122 H12F 0.9800 . ?
C122 H12G 0.9800 . ?
C122 H12H 0.9800 . ?
C123 H12I 0.9800 . ?
C123 H12J 0.9800 . ?
C123 H12K 0.9800 . ?
C131 H13C 0.9800 . ?
C131 H13D 0.9800 . ?
C131 H13E 0.9800 . ?
C231 H23C 0.9800 . ?
C231 H23D 0.9800 . ?
C231 H23E 0.9800 . ?
C151 H15A 0.9800 . ?
C151 H15B 0.9800 . ?
C151 H15C 0.9800 . ?
C152 H15D 0.9800 . ?
C152 H15E 0.9800 . ?
C152 H15F 0.9800 . ?
C153 H15G 0.9800 . ?
C153 H15H 0.9800 . ?
C153 H15I 0.9800 . ?
